data_7124524
loop_
_publ_author_name
'Kannan, Ramkumar'
'Chambenahalli, Raju'
'Kumar, Sandeep'
'Krishna, Athul'
'Andrews, Alex P.'
'Jemmis, Eluvathingal D.'
'Venugopal, Ajay'

_publ_section_title
;
 Organoaluminum cations for carbonyl activation
;
_journal_name_full 'Chemical Communications'
_journal_paper_doi 10.1039/C9CC08272G
_journal_year 2019
_chemical_formula_moiety 'C28 H56 Al N8 O2 P2, C24 H12 B Cl8'
_chemical_formula_sum 'C52 H68 Al B Cl8 N8 O2 P2'
_chemical_formula_weight 1220.47
_space_group_crystal_system monoclinic
_space_group_IT_number 14
_space_group_name_Hall '-P 2ybc'
_space_group_name_H-M_alt 'P 1 21/c 1'
_atom_sites_solution_hydrogens geom
_audit_creation_method SHELXL-2018/3
_audit_update_record
;
2019-10-14 deposited with the CCDC.	2019-11-12 downloaded from the CCDC.
;
_cell_angle_alpha 90
_cell_angle_beta 92.707(2)
_cell_angle_gamma 90
_cell_formula_units_Z 4
_cell_length_a 13.7249(5)
_cell_length_b 12.1252(4)
_cell_length_c 36.2951(12)
_cell_measurement_reflns_used 5663
_cell_measurement_temperature 150(2)
_cell_measurement_theta_max 23.46
_cell_measurement_theta_min 2.24
_cell_volume 6033.4(4)
_computing_cell_refinement 'APEX3/SAINT (Bruker, 2016)'
_computing_data_collection 'APEX3 (Bruker, 2016)'
_computing_data_reduction 'SAINT/XPREP (Bruker, 2016)'
_computing_molecular_graphics 'ORTEP3- 2014.1(Farrugia, 1997) '
_computing_publication_material 'SHELXL-2018/3 (Sheldrick, 2018)'
_computing_structure_refinement 'SHELXL-2018/3 (Sheldrick, 2018)'
_computing_structure_solution 'SHELXT 2018/2 (Sheldrick, 2018)'
_diffrn_ambient_temperature 150(2)
_diffrn_detector_area_resol_mean 0
_diffrn_measured_fraction_theta_full 0.999
_diffrn_measured_fraction_theta_max 0.999
_diffrn_measurement_device_type 'Bruker KAPPA APEX-II CCD'
_diffrn_measurement_method '\f and \w scans'
_diffrn_radiation_type MoK\a
_diffrn_radiation_wavelength 0.71073
_diffrn_reflns_av_R_equivalents 0.1179
_diffrn_reflns_av_unetI/netI 0.0738
_diffrn_reflns_Laue_measured_fraction_full 0.999
_diffrn_reflns_Laue_measured_fraction_max 0.999
_diffrn_reflns_limit_h_max 16
_diffrn_reflns_limit_h_min -16
_diffrn_reflns_limit_k_max 14
_diffrn_reflns_limit_k_min -14
_diffrn_reflns_limit_l_max 44
_diffrn_reflns_limit_l_min -44
_diffrn_reflns_number 86993
_diffrn_reflns_point_group_measured_fraction_full 0.999
_diffrn_reflns_point_group_measured_fraction_max 0.999
_diffrn_reflns_theta_full 25.242
_diffrn_reflns_theta_max 25.998
_diffrn_reflns_theta_min 1.771
_diffrn_source 'sealed tube'
_exptl_absorpt_coefficient_mu 0.487
_exptl_absorpt_correction_T_max 0.944
_exptl_absorpt_correction_T_min 0.892
_exptl_absorpt_correction_type multi-scan
_exptl_absorpt_process_details 'SADABS (Bruker, 2016)'
_exptl_crystal_colour colourless
_exptl_crystal_density_diffrn 1.344
_exptl_crystal_density_meas 1.334
_exptl_crystal_density_method none
_exptl_crystal_description block
_exptl_crystal_F_000 2544
_exptl_crystal_size_max 0.240
_exptl_crystal_size_mid 0.185
_exptl_crystal_size_min 0.120
_refine_diff_density_max 0.848
_refine_diff_density_min -0.512
_refine_diff_density_rms 0.080
_refine_ls_extinction_method none
_refine_ls_goodness_of_fit_ref 1.001
_refine_ls_hydrogen_treatment constr
_refine_ls_matrix_type full
_refine_ls_number_parameters 863
_refine_ls_number_reflns 11842
_refine_ls_number_restraints 430
_refine_ls_restrained_S_all 0.991
_refine_ls_R_factor_all 0.1256
_refine_ls_R_factor_gt 0.0690
_refine_ls_shift/su_max 0.004
_refine_ls_shift/su_mean 0.000
_refine_ls_structure_factor_coef Fsqd
_refine_ls_weighting_details 'w=1/[\s^2^(Fo^2^)+(0.1139P)^2^+6.9681P] where P=(Fo^2^+2Fc^2^)/3'
_refine_ls_weighting_scheme calc
_refine_ls_wR_factor_gt 0.1763
_refine_ls_wR_factor_ref 0.2205
_reflns_Friedel_coverage 0.000
_reflns_number_gt 6959
_reflns_number_total 11842
_reflns_threshold_expression 'I > 2\s(I)'
_cod_data_source_file c9cc08272g2.cif
_cod_data_source_block compound_4
_cod_original_sg_symbol_H-M 'P 21/c'
_cod_database_code 7124524
_shelx_shelxl_version_number 2018/3
_shelx_space_group_comment
;
The symmetry employed for this shelxl refinement is uniquely defined
by the following loop, which should always be used as a source of
symmetry information in preference to the above space-group names.
They are only intended as comments.
;
_shelx_estimated_absorpt_t_min 0.892
_shelx_estimated_absorpt_t_max 0.944

loop_
_space_group_symop_operation_xyz
'x, y, z'
'-x, y+1/2, -z+1/2'
'-x, -y, -z'
'x, -y-1/2, z-1/2'

loop_
_atom_site_label
_atom_site_type_symbol
_atom_site_fract_x
_atom_site_fract_y
_atom_site_fract_z
_atom_site_U_iso_or_equiv
_atom_site_adp_type
_atom_site_occupancy
_atom_site_site_symmetry_order
_atom_site_calc_flag
_atom_site_refinement_flags_posn
_atom_site_refinement_flags_adp
_atom_site_refinement_flags_occupancy
_atom_site_disorder_assembly
_atom_site_disorder_group
C1 C 0.7107(4) 1.0231(5) 0.37690(15) 0.0483(13) Uani 1 1 d . U . . .
C3 C 0.6440(4) 1.0695(5) 0.39979(15) 0.0471(13) Uani 1 1 d . U . . .
C4 C 0.5905(5) 1.1632(6) 0.38990(18) 0.0709(19) Uani 1 1 d . U . . .
H4 H 0.547786 1.195719 0.406649 0.085 Uiso 1 1 calc R U . . .
C5 C 0.6005(5) 1.2085(6) 0.35516(19) 0.075(2) Uani 1 1 d . U . . .
H5 H 0.562759 1.271072 0.347766 0.090 Uiso 1 1 calc R U . . .
C6 C 0.6659(5) 1.1628(5) 0.33097(17) 0.0609(16) Uani 1 1 d . U . . .
H6 H 0.672441 1.193384 0.307118 0.073 Uiso 1 1 calc R U . . .
C7 C 0.7195(4) 1.0743(5) 0.34207(17) 0.0557(15) Uani 1 1 d . U . . .
H7 H 0.765208 1.045068 0.325807 0.067 Uiso 1 1 calc R U . . .
C8 C 0.6938(5) 1.0712(5) 0.46449(16) 0.0638(17) Uani 1 1 d . . . . .
H8A H 0.686963 1.031522 0.487753 0.096 Uiso 1 1 calc R U . . .
H8B H 0.762623 1.072941 0.458511 0.096 Uiso 1 1 calc R U . . .
H8C H 0.669666 1.146787 0.466983 0.096 Uiso 1 1 calc R U . . .
C9 C 0.5375(5) 1.0038(7) 0.4457(2) 0.089(2) Uani 1 1 d . . . . .
H9A H 0.500046 0.966061 0.425773 0.134 Uiso 1 1 calc R U . . .
H9B H 0.535363 0.960208 0.468384 0.134 Uiso 1 1 calc R U . . .
H9C H 0.509107 1.076714 0.449724 0.134 Uiso 1 1 calc R U . . .
C23 C 0.7134(5) 0.5583(6) 0.3456(2) 0.078(2) Uani 1 1 d . . . . .
H23A H 0.724286 0.621223 0.329360 0.117 Uiso 1 1 calc R U . . .
H23B H 0.772739 0.543798 0.360887 0.117 Uiso 1 1 calc R U . . .
H23C H 0.696815 0.493057 0.330646 0.117 Uiso 1 1 calc R U . . .
C24 C 0.6116(8) 0.4987(6) 0.3936(3) 0.125(4) Uani 1 1 d . . . . .
H24A H 0.557400 0.520772 0.408661 0.188 Uiso 1 1 calc R U . . .
H24B H 0.593321 0.432347 0.379514 0.188 Uiso 1 1 calc R U . . .
H24C H 0.669246 0.483089 0.409754 0.188 Uiso 1 1 calc R U . . .
C25 C 0.5360(6) 0.6851(6) 0.29898(19) 0.083(2) Uani 1 1 d . . . . .
H25A H 0.555790 0.608392 0.303432 0.125 Uiso 1 1 calc R U . . .
H25B H 0.464827 0.688812 0.295345 0.125 Uiso 1 1 calc R U . . .
H25C H 0.566311 0.712652 0.276878 0.125 Uiso 1 1 calc R U . . .
C26 C 0.5392(5) 0.8680(5) 0.32534(17) 0.0647(17) Uani 1 1 d . . . . .
H26A H 0.561246 0.910734 0.347091 0.097 Uiso 1 1 calc R U . . .
H26B H 0.569560 0.897354 0.303487 0.097 Uiso 1 1 calc R U . . .
H26C H 0.468075 0.873514 0.321954 0.097 Uiso 1 1 calc R U . . .
C27 C 0.4938(4) 0.7175(6) 0.43503(15) 0.0606(16) Uani 1 1 d . . . . .
H27A H 0.554637 0.752418 0.444161 0.091 Uiso 1 1 calc R U . . .
H27B H 0.438286 0.763012 0.441714 0.091 Uiso 1 1 calc R U . . .
H27C H 0.488305 0.644224 0.446125 0.091 Uiso 1 1 calc R U . . .
C28 C 0.4054(4) 0.6551(6) 0.37767(19) 0.0678(18) Uani 1 1 d . . . . .
H28A H 0.411566 0.651342 0.350909 0.102 Uiso 1 1 calc R U . . .
H28B H 0.398010 0.580497 0.387515 0.102 Uiso 1 1 calc R U . . .
H28C H 0.347992 0.699285 0.383105 0.102 Uiso 1 1 calc R U . . .
C29 C 0.2614(3) 0.3766(4) 0.40189(12) 0.0305(10) Uani 1 1 d . U . . .
C30 C 0.2197(3) 0.4698(4) 0.41723(14) 0.0364(11) Uani 1 1 d . U . . .
H30 H 0.159778 0.497641 0.406869 0.044 Uiso 1 1 calc R U . . .
C31 C 0.2642(4) 0.5221(4) 0.44717(14) 0.0403(12) Uani 1 1 d . U . . .
C32 C 0.3500(4) 0.4849(4) 0.46368(13) 0.0395(12) Uani 1 1 d . U . . .
H32 H 0.379262 0.520858 0.484661 0.047 Uiso 1 1 calc R U . . .
C33 C 0.3916(3) 0.3934(4) 0.44856(12) 0.0340(11) Uani 1 1 d . U . . .
C34 C 0.3489(3) 0.3407(4) 0.41818(12) 0.0309(10) Uani 1 1 d . U . . .
H34 H 0.380229 0.278267 0.408248 0.037 Uiso 1 1 calc R U . . .
C35 C 0.0922(3) 0.3250(3) 0.36363(13) 0.0294(10) Uani 1 1 d . U . . .
C36 C 0.0348(3) 0.3362(4) 0.33131(13) 0.0320(10) Uani 1 1 d . U . . .
H36 H 0.064965 0.346741 0.308552 0.038 Uiso 1 1 calc R U . . .
C37 C -0.0652(3) 0.3320(4) 0.33185(12) 0.0312(10) Uani 1 1 d . U . . .
C38 C -0.1139(3) 0.3166(4) 0.36358(13) 0.0340(11) Uani 1 1 d . U . . .
H38 H -0.183079 0.313631 0.363477 0.041 Uiso 1 1 calc R U . . .
C39 C -0.0570(3) 0.3056(4) 0.39553(13) 0.0335(10) Uani 1 1 d . U . . .
C40 C 0.0426(3) 0.3091(4) 0.39608(13) 0.0314(10) Uani 1 1 d . U . . .
H40 H 0.078830 0.300695 0.418858 0.038 Uiso 1 1 calc R U . . .
C41 C 0.2602(3) 0.3898(4) 0.33093(12) 0.0319(10) Uani 1 1 d . U . . .
C42 C 0.2183(4) 0.4840(4) 0.31538(15) 0.0452(13) Uani 1 1 d . U . . .
H42 H 0.157341 0.509244 0.323463 0.054 Uiso 1 1 calc R U . . .
C43 C 0.2641(4) 0.5418(5) 0.28826(17) 0.0584(16) Uani 1 1 d . U . . .
C44 C 0.3517(4) 0.5103(5) 0.27533(15) 0.0489(14) Uani 1 1 d . U . . .
H44 H 0.381093 0.549267 0.256045 0.059 Uiso 1 1 calc R U . . .
C45 C 0.3946(3) 0.4209(4) 0.29129(13) 0.0374(11) Uani 1 1 d . U . . .
C46 C 0.3518(3) 0.3617(4) 0.31856(12) 0.0324(10) Uani 1 1 d . U . . .
H46 H 0.385415 0.300119 0.329228 0.039 Uiso 1 1 calc R U . . .
C47 C 0.2391(3) 0.1882(4) 0.36123(12) 0.0289(10) Uani 1 1 d . U . . .
C48 C 0.2495(3) 0.1379(4) 0.32717(13) 0.0317(10) Uani 1 1 d . U . . .
H48 H 0.241427 0.181127 0.305401 0.038 Uiso 1 1 calc R U . . .
C49 C 0.2709(3) 0.0279(4) 0.32408(13) 0.0327(10) Uani 1 1 d . U . . .
C50 C 0.2811(3) -0.0397(4) 0.35462(13) 0.0355(11) Uani 1 1 d . U . . .
H50 H 0.297208 -0.115569 0.352524 0.043 Uiso 1 1 calc R U . . .
C51 C 0.2668(3) 0.0086(4) 0.38835(13) 0.0325(10) Uani 1 1 d . U . . .
C52 C 0.2465(3) 0.1193(4) 0.39216(13) 0.0304(10) Uani 1 1 d . U . . .
H52 H 0.237436 0.148979 0.415974 0.036 Uiso 1 1 calc R U . . .
B1 B 0.2128(4) 0.3205(4) 0.36438(14) 0.0280(11) Uani 1 1 d . . . . .
N1 N 0.6382(3) 1.0162(4) 0.43559(13) 0.0532(12) Uani 1 1 d . . . . .
N6 N 0.6326(3) 0.5836(4) 0.36950(16) 0.0627(14) Uani 1 1 d . . . . .
N7 N 0.5670(3) 0.7523(4) 0.33054(13) 0.0558(13) Uani 1 1 d . . . . .
N8 N 0.4939(3) 0.7070(4) 0.39502(13) 0.0517(12) Uani 1 1 d . . . . .
P2 P 0.59376(10) 0.70666(11) 0.37335(4) 0.0424(3) Uani 1 1 d . . . . .
Cl1 Cl 0.21012(12) 0.64003(12) 0.46463(5) 0.0656(5) Uani 1 1 d . . . . .
Cl2 Cl 0.50027(10) 0.34213(13) 0.46836(4) 0.0532(4) Uani 1 1 d . . . . .
Cl3 Cl -0.11579(9) 0.28767(13) 0.43670(4) 0.0514(4) Uani 1 1 d . . . . .
Cl4 Cl -0.13469(9) 0.35108(13) 0.29063(4) 0.0514(4) Uani 1 1 d . . . . .
Cl5 Cl 0.28741(11) -0.02954(12) 0.28090(4) 0.0548(4) Uani 1 1 d . . . . .
Cl6 Cl 0.27770(10) -0.07315(11) 0.42776(4) 0.0515(4) Uani 1 1 d . . . . .
Cl8 Cl 0.50867(10) 0.38099(13) 0.27681(4) 0.0552(4) Uani 1 1 d . . . . .
C2 C 0.8644(4) 0.8756(5) 0.43298(17) 0.0348(14) Uani 0.835(3) 1 d . U P A 1
C10 C 0.8948(5) 0.7864(6) 0.45570(18) 0.0400(15) Uani 0.835(3) 1 d . U P A 1
C11 C 0.9842(5) 0.7894(7) 0.47462(17) 0.0558(19) Uani 0.835(3) 1 d . U P A 1
H11 H 1.004468 0.728131 0.489380 0.067 Uiso 0.835(3) 1 calc R U P A 1
C12 C 1.0442(7) 0.8789(10) 0.4726(3) 0.060(3) Uani 0.835(3) 1 d . U P A 1
H12 H 1.106398 0.877953 0.485225 0.072 Uiso 0.835(3) 1 calc R U P A 1
C13 C 1.0167(6) 0.9676(9) 0.4530(2) 0.055(2) Uani 0.835(3) 1 d . U P A 1
H13 H 1.058098 1.030291 0.452394 0.066 Uiso 0.835(3) 1 calc R U P A 1
C14 C 0.9265(4) 0.9675(5) 0.43340(17) 0.0426(15) Uani 0.835(3) 1 d . U P A 1
H14 H 0.906764 1.031616 0.419970 0.051 Uiso 0.835(3) 1 calc R U P A 1
C15 C 0.8732(7) 0.5913(7) 0.4718(3) 0.084(3) Uani 0.835(3) 1 d . U P A 1
H15A H 0.823082 0.533672 0.471317 0.126 Uiso 0.835(3) 1 calc R U P A 1
H15B H 0.927022 0.568239 0.456761 0.126 Uiso 0.835(3) 1 calc R U P A 1
H15C H 0.897721 0.603450 0.497265 0.126 Uiso 0.835(3) 1 calc R U P A 1
C16 C 0.7432(5) 0.7199(7) 0.4767(2) 0.063(2) Uani 0.835(3) 1 d . U P A 1
H16A H 0.700882 0.654852 0.477026 0.095 Uiso 0.835(3) 1 calc R U P A 1
H16B H 0.762027 0.741309 0.502128 0.095 Uiso 0.835(3) 1 calc R U P A 1
H16C H 0.708049 0.780911 0.464376 0.095 Uiso 0.835(3) 1 calc R U P A 1
C17 C 0.9369(6) 0.6656(8) 0.2756(2) 0.060(2) Uani 0.835(3) 1 d . U P A 1
H17A H 0.994171 0.646379 0.291382 0.090 Uiso 0.835(3) 1 calc R U P A 1
H17B H 0.899488 0.598734 0.269400 0.090 Uiso 0.835(3) 1 calc R U P A 1
H17C H 0.957991 0.700071 0.252846 0.090 Uiso 0.835(3) 1 calc R U P A 1
C18 C 0.7877(6) 0.7774(8) 0.2739(2) 0.056(2) Uani 0.835(3) 1 d . U P A 1
H18A H 0.750762 0.828720 0.288768 0.084 Uiso 0.835(3) 1 calc R U P A 1
H18B H 0.805894 0.813991 0.251201 0.084 Uiso 0.835(3) 1 calc R U P A 1
H18C H 0.747391 0.712654 0.267755 0.084 Uiso 0.835(3) 1 calc R U P A 1
C19 C 1.0945(6) 0.7682(8) 0.3578(3) 0.098(4) Uani 0.835(3) 1 d . U P A 1
H19A H 1.107771 0.832492 0.342481 0.147 Uiso 0.835(3) 1 calc R U P A 1
H19B H 1.112373 0.785169 0.383687 0.147 Uiso 0.835(3) 1 calc R U P A 1
H19C H 1.133033 0.705302 0.349832 0.147 Uiso 0.835(3) 1 calc R U P A 1
C20 C 0.9679(7) 0.6475(7) 0.3761(3) 0.064(3) Uani 0.835(3) 1 d . U P A 1
H20A H 0.897805 0.633161 0.372561 0.096 Uiso 0.835(3) 1 calc R U P A 1
H20B H 1.004501 0.582841 0.368359 0.096 Uiso 0.835(3) 1 calc R U P A 1
H20C H 0.983840 0.662708 0.402215 0.096 Uiso 0.835(3) 1 calc R U P A 1
C21 C 0.9856(7) 1.0162(6) 0.3432(3) 0.080(3) Uani 0.835(3) 1 d . U P A 1
H21A H 0.966067 0.997515 0.368070 0.121 Uiso 0.835(3) 1 calc R U P A 1
H21B H 1.056234 1.028608 0.343675 0.121 Uiso 0.835(3) 1 calc R U P A 1
H21C H 0.951655 1.083305 0.334751 0.121 Uiso 0.835(3) 1 calc R U P A 1
C22 C 0.9874(10) 0.9506(10) 0.2827(2) 0.131(5) Uani 0.835(3) 1 d . U P A 1
H22A H 0.969727 0.888808 0.266360 0.196 Uiso 0.835(3) 1 calc R U P A 1
H22B H 0.953455 1.017365 0.273934 0.196 Uiso 0.835(3) 1 calc R U P A 1
H22C H 1.058035 0.962668 0.282859 0.196 Uiso 0.835(3) 1 calc R U P A 1
O1 O 0.8240(2) 0.8319(3) 0.35326(10) 0.0309(9) Uani 0.835(3) 1 d . . P A 1
O2 O 0.6630(3) 0.7837(3) 0.39285(12) 0.0370(10) Uani 0.835(3) 1 d . U P A 1
P1 P 0.91193(10) 0.81255(11) 0.33124(4) 0.0266(4) Uani 0.835(3) 1 d . . P A 1
N2 N 0.8308(5) 0.6941(5) 0.45687(16) 0.0516(15) Uani 0.835(3) 1 d . U P A 1
N3 N 0.8758(4) 0.7426(5) 0.29496(15) 0.0332(13) Uani 0.835(3) 1 d . U P A 1
N4 N 0.9937(3) 0.7418(4) 0.35425(13) 0.0362(11) Uani 0.835(3) 1 d . U P A 1
N5 N 0.9605(3) 0.9265(4) 0.31834(13) 0.0362(12) Uani 0.835(3) 1 d . . P A 1
Al1 Al 0.7619(2) 0.8794(3) 0.39350(7) 0.0254(6) Uani 0.835(3) 1 d . . P A 1
Cl7 Cl 0.20874(18) 0.6543(2) 0.26631(9) 0.0839(9) Uani 0.835(3) 1 d . . P A 1
C2' C 0.8684(14) 0.9101(18) 0.3384(5) 0.049(7) Uani 0.165(3) 1 d G U P A 2
C10' C 0.8983(15) 0.8391(16) 0.3111(6) 0.041(6) Uani 0.165(3) 1 d DG U P A 2
C11' C 0.9800(16) 0.8645(19) 0.2915(6) 0.059(7) Uani 0.165(3) 1 d G U P A 2
H11' H 1.000524 0.815934 0.272838 0.071 Uiso 0.165(3) 1 calc R U P A 2
C12' C 1.0318(17) 0.961(2) 0.2993(6) 0.077(7) Uani 0.165(3) 1 d G U P A 2
H12' H 1.087670 0.978261 0.285894 0.093 Uiso 0.165(3) 1 calc R U P A 2
C13' C 1.002(2) 1.0319(18) 0.3266(7) 0.069(7) Uani 0.165(3) 1 d G U P A 2
H13' H 1.037231 1.097842 0.331872 0.083 Uiso 0.165(3) 1 calc R U P A 2
C14' C 0.920(2) 1.0065(16) 0.3461(6) 0.056(7) Uani 0.165(3) 1 d G U P A 2
H14' H 0.899645 1.055097 0.364795 0.068 Uiso 0.165(3) 1 calc R U P A 2
C15' C 0.891(3) 0.663(3) 0.2805(11) 0.045(9) Uani 0.165(3) 1 d D U P A 2
H15D H 0.847842 0.600781 0.273625 0.068 Uiso 0.165(3) 1 calc R U P A 2
H15E H 0.914955 0.696488 0.258114 0.068 Uiso 0.165(3) 1 calc R U P A 2
H15F H 0.945741 0.636597 0.296195 0.068 Uiso 0.165(3) 1 calc R U P A 2
C16' C 0.7373(18) 0.770(3) 0.2818(13) 0.070(12) Uani 0.165(3) 1 d D U P A 2
H16D H 0.703251 0.825283 0.296180 0.104 Uiso 0.165(3) 1 calc R U P A 2
H16E H 0.746532 0.798673 0.256980 0.104 Uiso 0.165(3) 1 calc R U P A 2
H16F H 0.698389 0.702343 0.280157 0.104 Uiso 0.165(3) 1 calc R U P A 2
C17' C 0.956(3) 0.589(2) 0.4738(11) 0.058(9) Uani 0.165(3) 1 d D U P A 2
H17D H 0.985261 0.566025 0.450944 0.087 Uiso 0.165(3) 1 calc R U P A 2
H17E H 1.007038 0.605606 0.492583 0.087 Uiso 0.165(3) 1 calc R U P A 2
H17F H 0.914742 0.528801 0.482547 0.087 Uiso 0.165(3) 1 calc R U P A 2
C18' C 0.841(3) 0.741(3) 0.4953(9) 0.063(9) Uani 0.165(3) 1 d D U P A 2
H18D H 0.806055 0.805018 0.484854 0.095 Uiso 0.165(3) 1 calc R U P A 2
H18E H 0.794709 0.688943 0.505195 0.095 Uiso 0.165(3) 1 calc R U P A 2
H18F H 0.887005 0.765748 0.515231 0.095 Uiso 0.165(3) 1 calc R U P A 2
C19' C 1.003(3) 0.990(3) 0.4372(9) 0.036(8) Uani 0.165(3) 1 d D U P A 2
H19D H 0.951392 1.000808 0.418011 0.055 Uiso 0.165(3) 1 calc R U P A 2
H19E H 0.993684 1.041687 0.457528 0.055 Uiso 0.165(3) 1 calc R U P A 2
H19F H 1.066696 1.003460 0.426887 0.055 Uiso 0.165(3) 1 calc R U P A 2
C20' C 1.073(3) 0.848(4) 0.4801(12) 0.037(8) Uani 0.165(3) 1 d D U P A 2
H20D H 1.064530 0.771419 0.487561 0.055 Uiso 0.165(3) 1 calc R U P A 2
H20E H 1.137932 0.858526 0.470746 0.055 Uiso 0.165(3) 1 calc R U P A 2
H20F H 1.064920 0.896753 0.501387 0.055 Uiso 0.165(3) 1 calc R U P A 2
C21' C 0.935(3) 0.624(4) 0.3854(12) 0.061(12) Uani 0.165(3) 1 d D U P A 2
H21D H 0.887504 0.593609 0.401905 0.092 Uiso 0.165(3) 1 calc R U P A 2
H21E H 0.900528 0.659468 0.364245 0.092 Uiso 0.165(3) 1 calc R U P A 2
H21F H 0.976856 0.565339 0.376746 0.092 Uiso 0.165(3) 1 calc R U P A 2
C22' C 1.0700(19) 0.760(2) 0.3837(8) 0.034(7) Uani 0.165(3) 1 d D U P A 2
H22D H 1.106587 0.813555 0.399059 0.051 Uiso 0.165(3) 1 calc R U P A 2
H22E H 1.114719 0.703732 0.374943 0.051 Uiso 0.165(3) 1 calc R U P A 2
H22F H 1.038391 0.797861 0.362442 0.051 Uiso 0.165(3) 1 calc R U P A 2
O1' O 0.8390(17) 0.822(2) 0.4181(6) 0.051(6) Uani 0.165(3) 1 d . U P A 2
O2' O 0.6818(16) 0.7764(17) 0.3696(7) 0.041(5) Uani 0.165(3) 1 d . U P A 2
P1' P 0.9306(6) 0.7775(8) 0.4347(3) 0.041(2) Uani 0.165(3) 1 d . . P A 2
N2' N 0.8355(16) 0.745(2) 0.3006(7) 0.021(6) Uani 0.165(3) 1 d D U P A 2
N3' N 0.895(2) 0.688(2) 0.4667(7) 0.051(6) Uani 0.165(3) 1 d D U P A 2
N4' N 0.9993(19) 0.876(2) 0.4512(9) 0.054(8) Uani 0.165(3) 1 d D . P A 2
N5' N 0.9953(16) 0.707(2) 0.4055(6) 0.041(6) Uani 0.165(3) 1 d D U P A 2
Al1' Al 0.7689(12) 0.8803(14) 0.3782(3) 0.027(3) Uani 0.165(3) 1 d . . P A 2
Cl7' Cl 0.2008(10) 0.6853(8) 0.2883(3) 0.065(3) Uani 0.165(3) 1 d . . P A 2

loop_
_atom_site_aniso_label
_atom_site_aniso_U_11
_atom_site_aniso_U_22
_atom_site_aniso_U_33
_atom_site_aniso_U_23
_atom_site_aniso_U_13
_atom_site_aniso_U_12
C1 0.048(3) 0.044(3) 0.052(3) -0.009(3) -0.004(3) 0.007(2)
C3 0.051(3) 0.050(3) 0.041(3) -0.003(3) -0.001(2) 0.009(3)
C4 0.073(4) 0.076(4) 0.063(4) -0.015(4) -0.005(3) 0.040(4)
C5 0.085(5) 0.070(4) 0.070(4) 0.004(4) -0.015(4) 0.032(4)
C6 0.073(4) 0.058(4) 0.051(3) 0.003(3) -0.009(3) 0.003(3)
C7 0.065(4) 0.045(3) 0.057(4) -0.002(3) 0.009(3) 0.003(3)
C8 0.085(5) 0.066(4) 0.041(3) -0.007(3) 0.001(3) -0.003(4)
C9 0.069(5) 0.079(5) 0.124(7) -0.011(5) 0.032(4) -0.010(4)
C23 0.061(4) 0.054(4) 0.120(6) -0.011(4) 0.013(4) 0.002(3)
C24 0.162(9) 0.058(5) 0.161(9) 0.047(6) 0.069(7) 0.046(5)
C25 0.094(5) 0.082(5) 0.072(5) -0.004(4) -0.012(4) -0.032(4)
C26 0.072(4) 0.067(4) 0.055(4) 0.007(3) -0.009(3) 0.006(3)
C27 0.060(4) 0.076(4) 0.047(3) -0.001(3) 0.014(3) -0.006(3)
C28 0.045(3) 0.074(4) 0.085(5) 0.008(4) 0.002(3) -0.032(3)
C29 0.029(2) 0.028(2) 0.034(2) 0.000(2) 0.0046(19) -0.0037(19)
C30 0.038(3) 0.023(2) 0.049(3) -0.003(2) 0.004(2) -0.003(2)
C31 0.051(3) 0.028(3) 0.043(3) -0.007(2) 0.018(2) -0.009(2)
C32 0.051(3) 0.037(3) 0.030(3) -0.005(2) 0.006(2) -0.020(2)
C33 0.034(2) 0.039(3) 0.029(2) -0.003(2) 0.007(2) -0.014(2)
C34 0.031(2) 0.032(2) 0.029(2) -0.004(2) 0.0060(19) -0.0015(19)
C35 0.032(2) 0.018(2) 0.038(3) -0.0025(19) -0.001(2) -0.0008(18)
C36 0.036(2) 0.027(2) 0.033(2) -0.005(2) 0.000(2) 0.000(2)
C37 0.031(2) 0.029(2) 0.033(2) -0.008(2) -0.0044(19) 0.0023(19)
C38 0.030(2) 0.027(2) 0.044(3) -0.005(2) -0.003(2) -0.0003(19)
C39 0.035(2) 0.030(2) 0.035(3) 0.001(2) 0.005(2) -0.004(2)
C40 0.033(2) 0.029(2) 0.031(2) 0.002(2) -0.0053(19) -0.0003(19)
C41 0.034(2) 0.027(2) 0.033(2) 0.002(2) -0.008(2) -0.0058(19)
C42 0.040(3) 0.031(3) 0.064(3) 0.013(3) 0.003(3) 0.000(2)
C43 0.059(4) 0.038(3) 0.076(4) 0.031(3) -0.013(3) -0.003(3)
C44 0.045(3) 0.053(3) 0.049(3) 0.020(3) -0.001(2) -0.015(3)
C45 0.035(3) 0.043(3) 0.034(3) 0.003(2) -0.002(2) -0.013(2)
C46 0.037(2) 0.028(2) 0.031(2) 0.003(2) -0.003(2) -0.004(2)
C47 0.022(2) 0.028(2) 0.036(2) 0.000(2) 0.0002(18) -0.0038(18)
C48 0.031(2) 0.029(2) 0.035(3) 0.003(2) -0.0027(19) -0.0004(19)
C49 0.033(2) 0.029(2) 0.035(3) -0.006(2) -0.007(2) 0.0016(19)
C50 0.033(2) 0.028(2) 0.046(3) -0.001(2) 0.003(2) -0.002(2)
C51 0.026(2) 0.032(2) 0.040(3) 0.011(2) 0.0020(19) -0.0043(19)
C52 0.028(2) 0.029(2) 0.034(2) 0.004(2) 0.0026(19) -0.0031(19)
B1 0.031(3) 0.024(3) 0.029(3) 0.001(2) -0.002(2) 0.000(2)
N1 0.051(3) 0.054(3) 0.056(3) -0.016(2) 0.012(2) 0.000(2)
N6 0.051(3) 0.038(3) 0.102(4) -0.006(3) 0.028(3) -0.013(2)
N7 0.067(3) 0.053(3) 0.047(3) -0.012(2) 0.006(2) -0.014(3)
N8 0.049(3) 0.050(3) 0.056(3) 0.007(2) 0.008(2) -0.011(2)
P2 0.0380(7) 0.0381(8) 0.0519(8) -0.0074(6) 0.0118(6) -0.0112(6)
Cl1 0.0847(11) 0.0370(8) 0.0768(11) -0.0215(7) 0.0227(9) -0.0022(7)
Cl2 0.0472(8) 0.0705(10) 0.0406(7) -0.0115(7) -0.0123(6) -0.0022(7)
Cl3 0.0426(7) 0.0685(9) 0.0437(8) 0.0105(7) 0.0080(6) -0.0056(6)
Cl4 0.0406(7) 0.0747(10) 0.0379(7) -0.0093(7) -0.0088(6) -0.0001(7)
Cl5 0.0668(9) 0.0492(8) 0.0476(8) -0.0189(7) -0.0066(7) 0.0150(7)
Cl6 0.0516(8) 0.0465(8) 0.0569(8) 0.0249(7) 0.0089(6) 0.0050(6)
Cl8 0.0494(8) 0.0687(10) 0.0487(8) 0.0026(7) 0.0155(6) -0.0091(7)
C2 0.030(3) 0.038(3) 0.036(3) -0.011(3) 0.005(3) 0.002(3)
C10 0.041(3) 0.055(4) 0.024(3) -0.005(3) 0.005(3) 0.009(3)
C11 0.044(4) 0.093(6) 0.030(3) -0.003(4) -0.002(3) 0.020(4)
C12 0.043(6) 0.094(9) 0.041(5) -0.022(5) -0.009(4) 0.011(5)
C13 0.039(4) 0.074(6) 0.051(6) -0.027(5) 0.007(5) -0.010(4)
C14 0.033(3) 0.046(4) 0.049(4) -0.008(3) 0.006(3) 0.001(3)
C15 0.101(7) 0.063(6) 0.090(7) 0.035(5) 0.020(6) 0.010(5)
C16 0.054(4) 0.081(5) 0.056(4) 0.026(4) 0.016(4) 0.001(4)
C17 0.064(6) 0.069(5) 0.050(4) -0.028(4) 0.015(4) 0.014(5)
C18 0.056(5) 0.067(5) 0.044(4) -0.014(4) -0.011(4) 0.003(5)
C19 0.055(6) 0.072(6) 0.164(11) 0.033(7) -0.036(6) -0.019(5)
C20 0.052(6) 0.054(5) 0.087(7) 0.037(5) 0.019(5) 0.016(4)
C21 0.104(7) 0.043(4) 0.100(7) -0.033(5) 0.065(6) -0.033(5)
C22 0.217(12) 0.127(9) 0.050(6) -0.005(6) 0.033(7) -0.115(9)
O1 0.0287(19) 0.033(2) 0.032(2) -0.0092(17) 0.0109(16) 0.0001(16)
O2 0.042(2) 0.043(2) 0.027(2) 0.000(2) 0.0061(19) -0.0151(19)
P1 0.0286(7) 0.0231(8) 0.0290(8) -0.0030(6) 0.0101(6) -0.0012(6)
N2 0.054(4) 0.055(4) 0.046(3) 0.019(3) 0.009(3) 0.012(3)
N3 0.028(3) 0.041(3) 0.031(3) -0.009(2) 0.011(2) 0.001(3)
N4 0.029(2) 0.038(3) 0.042(3) 0.003(2) 0.009(2) 0.003(2)
N5 0.041(3) 0.025(2) 0.044(3) -0.001(2) 0.015(2) -0.006(2)
Al1 0.0264(10) 0.0267(10) 0.0236(14) -0.0008(13) 0.0069(13) -0.0010(7)
Cl7 0.0779(14) 0.0653(16) 0.110(2) 0.0590(16) 0.0246(16) 0.0219(12)
C2' 0.066(14) 0.057(14) 0.024(11) 0.001(11) -0.007(11) -0.018(13)
C10' 0.068(15) 0.040(13) 0.015(11) -0.002(11) 0.010(12) -0.016(12)
C11' 0.107(15) 0.048(13) 0.024(11) 0.002(11) 0.004(12) -0.040(13)
C12' 0.121(15) 0.068(13) 0.042(13) 0.002(12) 0.007(13) -0.054(13)
C13' 0.118(15) 0.059(13) 0.032(13) 0.008(12) 0.020(13) -0.048(13)
C14' 0.079(15) 0.051(13) 0.040(12) -0.003(11) 0.006(13) -0.035(13)
C15' 0.049(16) 0.046(14) 0.041(14) 0.001(12) 0.007(13) 0.013(14)
C16' 0.06(3) 0.05(2) 0.09(3) 0.01(2) -0.03(2) 0.00(2)
C17' 0.07(2) 0.037(17) 0.07(2) 0.040(16) 0.004(19) 0.000(17)
C18' 0.09(2) 0.064(18) 0.044(16) 0.016(15) 0.038(15) -0.016(17)
C19' 0.041(17) 0.052(16) 0.016(15) 0.010(14) 0.002(14) 0.010(14)
C20' 0.027(17) 0.039(17) 0.044(17) 0.006(14) 0.002(14) 0.000(14)
C21' 0.03(2) 0.08(3) 0.07(3) 0.02(2) -0.016(18) -0.034(18)
C22' 0.019(12) 0.038(15) 0.047(16) -0.031(13) 0.020(12) -0.013(11)
O1' 0.050(9) 0.066(10) 0.037(9) 0.021(8) 0.004(8) 0.006(8)
O2' 0.046(11) 0.034(10) 0.043(11) 0.008(10) 0.018(10) 0.000(9)
P1' 0.034(4) 0.058(6) 0.030(5) 0.011(4) -0.002(4) 0.004(4)
N2' 0.015(9) 0.021(8) 0.028(9) -0.003(7) 0.006(8) 0.004(8)
N3' 0.060(15) 0.058(15) 0.037(13) -0.002(12) 0.016(13) 0.001(14)
N4' 0.031(16) 0.06(2) 0.07(2) 0.011(18) 0.001(15) -0.004(14)
N5' 0.041(12) 0.054(13) 0.026(11) -0.014(10) -0.015(10) -0.013(10)
Al1' 0.032(6) 0.027(5) 0.021(7) -0.002(7) -0.004(6) 0.005(4)
Cl7' 0.125(10) 0.039(5) 0.032(5) 0.021(4) 0.018(6) 0.030(5)

loop_
_atom_type_symbol
_atom_type_description
_atom_type_scat_dispersion_real
_atom_type_scat_dispersion_imag
_atom_type_scat_source
C C 0.0033 0.0016 'International Tables Vol C Tables 4.2.6.8 and 6.1.1.4'
H H 0.0000 0.0000 'International Tables Vol C Tables 4.2.6.8 and 6.1.1.4'
B B 0.0013 0.0007 'International Tables Vol C Tables 4.2.6.8 and 6.1.1.4'
N N 0.0061 0.0033 'International Tables Vol C Tables 4.2.6.8 and 6.1.1.4'
O O 0.0106 0.0060 'International Tables Vol C Tables 4.2.6.8 and 6.1.1.4'
Al Al 0.0645 0.0514 'International Tables Vol C Tables 4.2.6.8 and 6.1.1.4'
P P 0.1023 0.0942 'International Tables Vol C Tables 4.2.6.8 and 6.1.1.4'
Cl Cl 0.1484 0.1585 'International Tables Vol C Tables 4.2.6.8 and 6.1.1.4'

loop_
_geom_angle_atom_site_label_1
_geom_angle_atom_site_label_2
_geom_angle_atom_site_label_3
_geom_angle
C3 C1 C7 116.3(5)
C3 C1 Al1' 130.0(6)
C7 C1 Al1' 111.5(6)
C3 C1 Al1 114.5(4)
C7 C1 Al1 128.2(4)
C1 C3 C4 122.2(5)
C1 C3 N1 114.8(5)
C4 C3 N1 122.9(5)
C3 C4 C5 119.0(6)
C4 C5 C6 120.5(6)
C7 C6 C5 118.9(6)
C6 C7 C1 123.0(6)
C34 C29 C30 116.7(4)
C34 C29 B1 122.4(4)
C30 C29 B1 120.7(4)
C31 C30 C29 120.9(5)
C32 C31 C30 122.2(5)
C32 C31 Cl1 118.8(4)
C30 C31 Cl1 119.0(4)
C31 C32 C33 117.1(4)
C32 C33 C34 121.5(5)
C32 C33 Cl2 119.2(4)
C34 C33 Cl2 119.2(4)
C33 C34 C29 121.5(4)
C36 C35 C40 116.4(4)
C36 C35 B1 123.0(4)
C40 C35 B1 120.5(4)
C37 C36 C35 120.8(4)
C38 C37 C36 122.9(4)
C38 C37 Cl4 117.9(3)
C36 C37 Cl4 119.1(4)
C37 C38 C39 116.3(4)
C40 C39 C38 122.5(4)
C40 C39 Cl3 119.6(4)
C38 C39 Cl3 117.9(4)
C39 C40 C35 121.2(4)
C42 C41 C46 115.6(4)
C42 C41 B1 123.6(4)
C46 C41 B1 120.6(4)
C41 C42 C43 120.9(5)
C44 C43 C42 122.7(5)
C44 C43 Cl7 115.8(4)
C42 C43 Cl7 121.3(5)
C44 C43 Cl7' 130.7(6)
C42 C43 Cl7' 103.5(5)
C45 C44 C43 116.8(5)
C44 C45 C46 122.3(5)
C44 C45 Cl8 118.2(4)
C46 C45 Cl8 119.4(4)
C45 C46 C41 121.6(4)
C48 C47 C52 116.4(4)
C48 C47 B1 121.3(4)
C52 C47 B1 122.2(4)
C49 C48 C47 122.0(4)
C48 C49 C50 121.7(4)
C48 C49 Cl5 120.0(4)
C50 C49 Cl5 118.3(4)
C51 C50 C49 116.6(4)
C50 C51 C52 122.7(4)
C50 C51 Cl6 118.5(4)
C52 C51 Cl6 118.8(4)
C51 C52 C47 120.5(4)
C29 B1 C41 104.1(3)
C29 B1 C47 112.3(4)
C41 B1 C47 110.6(4)
C29 B1 C35 111.6(4)
C41 B1 C35 113.8(4)
C47 B1 C35 104.7(3)
C8 N1 C3 113.4(5)
C8 N1 C9 110.0(5)
C3 N1 C9 111.3(5)
C24 N6 C23 113.7(6)
C24 N6 P2 123.9(5)
C23 N6 P2 120.7(4)
C25 N7 C26 111.8(5)
C25 N7 P2 126.1(4)
C26 N7 P2 118.8(4)
C27 N8 C28 114.9(4)
C27 N8 P2 121.8(4)
C28 N8 P2 119.4(4)
O2' P2 N6 104.4(8)
O2 P2 N6 114.9(3)
O2' P2 N8 139.2(9)
O2 P2 N8 107.8(2)
N6 P2 N8 109.9(2)
O2' P2 N7 82.6(9)
O2 P2 N7 109.9(2)
N6 P2 N7 106.7(3)
N8 P2 N7 107.3(2)
C14 C2 C10 116.1(6)
C14 C2 Al1 113.8(5)
C10 C2 Al1 128.8(5)
C11 C10 C2 120.2(7)
C11 C10 N2 122.8(7)
C2 C10 N2 117.0(6)
C12 C11 C10 121.2(8)
C13 C12 C11 120.9(9)
C12 C13 C14 119.5(9)
C2 C14 C13 121.9(7)
P1 O1 Al1 153.9(3)
P2 O2 Al1 152.0(3)
O1 P1 N5 112.0(2)
O1 P1 N4 111.4(2)
N5 P1 N4 108.6(3)
O1 P1 N3 106.9(3)
N5 P1 N3 109.1(3)
N4 P1 N3 108.7(3)
C10 N2 C16 111.6(6)
C10 N2 C15 116.3(6)
C16 N2 C15 108.7(6)
C17 N3 C18 114.4(6)
C17 N3 P1 124.4(5)
C18 N3 P1 119.1(5)
C19 N4 C20 113.0(6)
C19 N4 P1 125.3(5)
C20 N4 P1 121.5(5)
C22 N5 C21 110.8(6)
C22 N5 P1 125.5(5)
C21 N5 P1 123.6(5)
O2 Al1 O1 99.7(2)
O2 Al1 C2 120.9(3)
O1 Al1 C2 103.4(3)
O2 Al1 C1 108.2(3)
O1 Al1 C1 102.1(2)
C2 Al1 C1 118.6(3)
C10' C2' C14' 120.0
C10' C2' Al1' 128.2(12)
C14' C2' Al1' 110.7(12)
C2' C10' C11' 120.0
C2' C10' N2' 118.4(16)
C11' C10' N2' 121.2(16)
C12' C11' C10' 120.0
C13' C12' C11' 120.0
C12' C13' C14' 120.0
C13' C14' C2' 120.0
P1' O1' Al1' 150.3(16)
P2 O2' Al1' 160.5(17)
O1' P1' N4' 110.7(16)
O1' P1' N5' 113.6(14)
N4' P1' N5' 107.3(13)
O1' P1' N3' 104.6(14)
N4' P1' N3' 114.0(16)
N5' P1' N3' 106.8(12)
C15' N2' C10' 110(2)
C15' N2' C16' 112.3(18)
C10' N2' C16' 118(2)
C18' N3' C17' 123(3)
C18' N3' P1' 112(2)
C17' N3' P1' 118(2)
C20' N4' C19' 115(3)
C20' N4' P1' 118(3)
C19' N4' P1' 126(3)
C22' N5' C21' 115(2)
C22' N5' P1' 122.0(19)
C21' N5' P1' 111(2)
O2' Al1' O1' 100.9(14)
O2' Al1' C1 111.5(11)
O1' Al1' C1 124.8(12)
O2' Al1' C2' 118.0(11)
O1' Al1' C2' 106.2(12)
C1 Al1' C2' 96.6(9)

loop_
_geom_bond_atom_site_label_1
_geom_bond_atom_site_label_2
_geom_bond_distance
C1 C3 1.385(7)
C1 C7 1.419(8)
C1 Al1' 1.906(17)
C1 Al1 1.962(6)
C3 C4 1.390(8)
C3 N1 1.457(7)
C4 C5 1.388(9)
C5 C6 1.399(9)
C6 C7 1.352(8)
C8 N1 1.432(7)
C9 N1 1.455(7)
C23 N6 1.472(8)
C24 N6 1.391(8)
C25 N7 1.454(8)
C26 N7 1.464(8)
C27 N8 1.458(7)
C28 N8 1.482(7)
C29 C34 1.384(6)
C29 C30 1.394(6)
C29 B1 1.636(7)
C30 C31 1.376(7)
C31 C32 1.372(7)
C31 Cl1 1.744(5)
C32 C33 1.375(7)
C33 C34 1.382(6)
C33 Cl2 1.739(5)
C35 C36 1.389(6)
C35 C40 1.401(6)
C35 B1 1.654(6)
C36 C37 1.375(6)
C37 C38 1.371(6)
C37 Cl4 1.751(5)
C38 C39 1.373(6)
C39 C40 1.367(6)
C39 Cl3 1.745(5)
C41 C42 1.387(7)
C41 C46 1.398(6)
C41 B1 1.636(7)
C42 C43 1.384(7)
C43 C44 1.366(8)
C43 Cl7 1.737(6)
C43 Cl7' 1.944(12)
C44 C45 1.350(7)
C45 C46 1.377(6)
C45 Cl8 1.743(5)
C47 C48 1.391(6)
C47 C52 1.399(6)
C47 B1 1.650(7)
C48 C49 1.372(6)
C49 C50 1.380(6)
C49 Cl5 1.740(5)
C50 C51 1.379(6)
C51 C52 1.379(6)
C51 Cl6 1.741(5)
N6 P2 1.593(5)
N7 P2 1.674(5)
N8 P2 1.612(5)
P2 O2' 1.49(2)
P2 O2 1.488(4)
C2 C14 1.403(9)
C2 C10 1.411(9)
C2 Al1 1.961(7)
C10 C11 1.378(9)
C10 N2 1.425(9)
C11 C12 1.367(14)
C12 C13 1.332(15)
C13 C14 1.399(10)
C15 N2 1.468(10)
C16 N2 1.465(9)
C17 N3 1.458(9)
C18 N3 1.461(9)
C19 N4 1.421(9)
C20 N4 1.444(9)
C21 N5 1.445(9)
C22 N5 1.392(9)
O1 P1 1.497(4)
O1 Al1 1.819(4)
O2 Al1 1.785(5)
P1 N5 1.613(5)
P1 N4 1.614(5)
P1 N3 1.624(6)
C2' C10' 1.3900
C2' C14' 1.3900
C2' Al1' 2.07(2)
C10' C11' 1.3900
C10' N2' 1.47(3)
C11' C12' 1.3900
C12' C13' 1.3900
C13' C14' 1.3900
C15' N2' 1.468(19)
C16' N2' 1.512(18)
C17' N3' 1.473(19)
C18' N3' 1.457(19)
C19' N4' 1.475(19)
C20' N4' 1.458(19)
C21' N5' 1.469(19)
C22' N5' 1.472(18)
O1' P1' 1.47(2)
O1' Al1' 1.84(3)
O2' Al1' 1.76(3)
P1' N4' 1.62(3)
P1' N5' 1.65(3)
P1' N3' 1.68(3)

loop_
_geom_hbond_atom_site_label_D
_geom_hbond_atom_site_label_H
_geom_hbond_atom_site_label_A
_geom_hbond_distance_DH
_geom_hbond_distance_HA
_geom_hbond_distance_DA
_geom_hbond_angle_DHA
_geom_hbond_site_symmetry_A
_geom_hbond_publ_flag
C4 H4 Cl2 0.95 2.95 3.832(6) 154.1 1_565 yes
C23 H23A N2'^b 0.98 2.42 3.30(3) 149.6 . yes
C24 H24A N8 0.98 2.46 3.000(9) 114.2 . yes
C25 H25A N6 0.98 2.59 3.083(9) 111.1 . yes
C25 H25A Cl8 0.98 2.98 3.789(7) 140.3 . yes
C25 H25C Cl8 0.98 2.97 3.664(8) 128.6 2_655 yes
C27 H27A O2^a 0.98 2.47 2.953(7) 110.2 . yes
C28 H28A N7 0.98 2.60 3.098(7) 111.8 . yes
C32 H32 Cl2 0.95 2.85 3.772(5) 163.3 3_666 yes
C16^a H16C^a O2^a 0.98 2.64 3.281(8) 123.2 . yes
C17^a H17A^a N4^a 0.98 2.56 3.067(10) 112.3 . yes
C19^a H19A^a N5^a 0.98 2.45 2.979(10) 113.7 . yes
C22^a H22A^a N3^a 0.98 2.45 2.995(11) 114.6 . yes
C16'^b H16D^b N7 0.98 2.46 3.00(5) 114.6 . yes
C17'^b H17D^b N5'^b 0.98 2.39 2.94(4) 115.1 . yes
C18'^b H18D^b O1'^b 0.98 2.50 2.97(4) 109.4 . yes
C20'^b H20D^b Cl1 0.98 2.72 3.22(4) 112.2 1_655 yes
C20'^b H20D^b Cl3 0.98 2.90 3.47(4) 118.2 3_666 yes
C20'^b H20D^b N3'^b 0.98 2.62 3.14(6) 113.7 . yes
C20'^b H20E^b Cl6 0.98 2.66 3.60(5) 159.6 1_665 yes
C21'^b H21D^b N3'^b 0.98 2.61 3.12(5) 112.6 . yes
C21'^b H21E^b N2'^b 0.98 2.65 3.62(5) 169.8 . yes
C22'^b H22D^b Cl6 0.98 2.87 3.79(3) 155.8 1_665 yes

loop_
_geom_torsion_atom_site_label_1
_geom_torsion_atom_site_label_2
_geom_torsion_atom_site_label_3
_geom_torsion_atom_site_label_4
_geom_torsion
C7 C1 C3 C4 -2.0(9)
Al1' C1 C3 C4 -163.4(8)
Al1 C1 C3 C4 -171.1(5)
C7 C1 C3 N1 -178.8(5)
Al1' C1 C3 N1 19.7(10)
Al1 C1 C3 N1 12.0(6)
C1 C3 C4 C5 3.4(10)
N1 C3 C4 C5 -180.0(6)
C3 C4 C5 C6 -2.1(11)
C4 C5 C6 C7 -0.5(10)
C5 C6 C7 C1 2.0(10)
C3 C1 C7 C6 -0.8(9)
Al1' C1 C7 C6 164.1(7)
Al1 C1 C7 C6 166.6(5)
C34 C29 C30 C31 -0.3(7)
B1 C29 C30 C31 -175.2(4)
C29 C30 C31 C32 -1.0(7)
C29 C30 C31 Cl1 178.7(4)
C30 C31 C32 C33 1.3(7)
Cl1 C31 C32 C33 -178.4(3)
C31 C32 C33 C34 -0.4(7)
C31 C32 C33 Cl2 -179.8(3)
C32 C33 C34 C29 -0.9(7)
Cl2 C33 C34 C29 178.5(3)
C30 C29 C34 C33 1.2(6)
B1 C29 C34 C33 176.0(4)
C40 C35 C36 C37 0.3(6)
B1 C35 C36 C37 175.6(4)
C35 C36 C37 C38 -0.3(7)
C35 C36 C37 Cl4 177.9(3)
C36 C37 C38 C39 0.2(7)
Cl4 C37 C38 C39 -177.9(3)
C37 C38 C39 C40 -0.3(7)
C37 C38 C39 Cl3 179.1(3)
C38 C39 C40 C35 0.4(7)
Cl3 C39 C40 C35 -179.0(3)
C36 C35 C40 C39 -0.3(6)
B1 C35 C40 C39 -175.8(4)
C46 C41 C42 C43 2.8(7)
B1 C41 C42 C43 177.1(5)
C41 C42 C43 C44 0.0(9)
C41 C42 C43 Cl7 175.5(4)
C41 C42 C43 Cl7' -161.9(6)
C42 C43 C44 C45 -2.4(9)
Cl7 C43 C44 C45 -178.1(4)
Cl7' C43 C44 C45 154.2(6)
C43 C44 C45 C46 1.8(8)
C43 C44 C45 Cl8 -177.6(4)
C44 C45 C46 C41 1.1(7)
Cl8 C45 C46 C41 -179.5(4)
C42 C41 C46 C45 -3.3(7)
B1 C41 C46 C45 -177.8(4)
C52 C47 C48 C49 -3.4(6)
B1 C47 C48 C49 -179.7(4)
C47 C48 C49 C50 1.6(7)
C47 C48 C49 Cl5 -177.7(3)
C48 C49 C50 C51 1.2(7)
Cl5 C49 C50 C51 -179.5(3)
C49 C50 C51 C52 -2.1(6)
C49 C50 C51 Cl6 179.5(3)
C50 C51 C52 C47 0.3(7)
Cl6 C51 C52 C47 178.7(3)
C48 C47 C52 C51 2.5(6)
B1 C47 C52 C51 178.7(4)
C34 C29 B1 C41 -88.7(5)
C30 C29 B1 C41 85.9(5)
C34 C29 B1 C47 31.0(6)
C30 C29 B1 C47 -154.4(4)
C34 C29 B1 C35 148.2(4)
C30 C29 B1 C35 -37.2(6)
C42 C41 B1 C29 -90.4(5)
C46 C41 B1 C29 83.6(5)
C42 C41 B1 C47 148.7(4)
C46 C41 B1 C47 -37.2(5)
C42 C41 B1 C35 31.3(6)
C46 C41 B1 C35 -154.7(4)
C48 C47 B1 C29 -147.9(4)
C52 C47 B1 C29 36.0(6)
C48 C47 B1 C41 -32.1(5)
C52 C47 B1 C41 151.8(4)
C48 C47 B1 C35 90.8(5)
C52 C47 B1 C35 -85.2(5)
C36 C35 B1 C29 147.2(4)
C40 C35 B1 C29 -37.8(5)
C36 C35 B1 C41 29.7(6)
C40 C35 B1 C41 -155.2(4)
C36 C35 B1 C47 -91.1(5)
C40 C35 B1 C47 84.0(5)
C1 C3 N1 C8 98.2(6)
C4 C3 N1 C8 -78.7(7)
C1 C3 N1 C9 -137.2(6)
C4 C3 N1 C9 46.0(8)
C24 N6 P2 O2' 131.6(12)
C23 N6 P2 O2' -32.7(11)
C24 N6 P2 O2 95.8(7)
C23 N6 P2 O2 -68.4(6)
C24 N6 P2 N8 -25.9(8)
C23 N6 P2 N8 169.8(5)
C24 N6 P2 N7 -142.0(7)
C23 N6 P2 N7 53.7(6)
C27 N8 P2 O2' -55.0(14)
C28 N8 P2 O2' 148.4(14)
C27 N8 P2 O2 -35.5(5)
C28 N8 P2 O2 167.9(4)
C27 N8 P2 N6 90.4(5)
C28 N8 P2 N6 -66.2(5)
C27 N8 P2 N7 -153.8(5)
C28 N8 P2 N7 49.5(5)
C25 N7 P2 O2' 131.7(10)
C26 N7 P2 O2' -70.8(9)
C25 N7 P2 O2 154.1(5)
C26 N7 P2 O2 -48.4(5)
C25 N7 P2 N6 28.9(6)
C26 N7 P2 N6 -173.6(4)
C25 N7 P2 N8 -88.9(6)
C26 N7 P2 N8 68.6(5)
C14 C2 C10 C11 -4.6(9)
Al1 C2 C10 C11 161.8(5)
C14 C2 C10 N2 177.4(5)
Al1 C2 C10 N2 -16.2(9)
C2 C10 C11 C12 1.4(10)
N2 C10 C11 C12 179.3(7)
C10 C11 C12 C13 2.0(13)
C11 C12 C13 C14 -2.1(13)
C10 C2 C14 C13 4.6(9)
Al1 C2 C14 C13 -163.8(5)
C12 C13 C14 C2 -1.4(11)
N6 P2 O2 Al1 87.4(7)
N8 P2 O2 Al1 -149.7(6)
N7 P2 O2 Al1 -33.0(7)
Al1 O1 P1 N5 -66.9(7)
Al1 O1 P1 N4 55.0(7)
Al1 O1 P1 N3 173.6(6)
C11 C10 N2 C16 111.1(7)
C2 C10 N2 C16 -71.0(7)
C11 C10 N2 C15 -14.4(10)
C2 C10 N2 C15 163.6(6)
O1 P1 N3 C17 -151.0(6)
N5 P1 N3 C17 87.7(6)
N4 P1 N3 C17 -30.5(7)
O1 P1 N3 C18 46.4(6)
N5 P1 N3 C18 -74.9(6)
N4 P1 N3 C18 166.8(5)
O1 P1 N4 C19 -132.2(7)
N5 P1 N4 C19 -8.4(8)
N3 P1 N4 C19 110.2(7)
O1 P1 N4 C20 42.5(6)
N5 P1 N4 C20 166.4(6)
N3 P1 N4 C20 -75.1(6)
O1 P1 N5 C22 -131.6(8)
N4 P1 N5 C22 104.9(9)
N3 P1 N5 C22 -13.4(9)
O1 P1 N5 C21 51.2(7)
N4 P1 N5 C21 -72.4(6)
N3 P1 N5 C21 169.4(6)
P2 O2 Al1 O1 -25.9(7)
P2 O2 Al1 C2 -138.1(6)
P2 O2 Al1 C1 80.3(7)
P1 O1 Al1 O2 -149.0(6)
P1 O1 Al1 C2 -23.9(7)
P1 O1 Al1 C1 99.8(6)
C14' C2' C10' C11' 0.0
Al1' C2' C10' C11' -166.8(19)
C14' C2' C10' N2' -173(2)
Al1' C2' C10' N2' 21(2)
C2' C10' C11' C12' 0.0
N2' C10' C11' C12' 173(2)
C10' C11' C12' C13' 0.0
C11' C12' C13' C14' 0.0
C12' C13' C14' C2' 0.0
C10' C2' C14' C13' 0.0
Al1' C2' C14' C13' 168.9(17)
N6 P2 O2' Al1' -135(5)
N8 P2 O2' Al1' 12(6)
N7 P2 O2' Al1' 120(5)
Al1' O1' P1' N4' 87(4)
Al1' O1' P1' N5' -34(5)
Al1' O1' P1' N3' -150(4)
C2' C10' N2' C15' -163(2)
C11' C10' N2' C15' 25(3)
C2' C10' N2' C16' 67(3)
C11' C10' N2' C16' -106(3)
O1' P1' N3' C18' -62(3)
N4' P1' N3' C18' 59(3)
N5' P1' N3' C18' 177(3)
O1' P1' N3' C17' 147(3)
N4' P1' N3' C17' -92(3)
N5' P1' N3' C17' 26(3)
O1' P1' N4' C20' 157(3)
N5' P1' N4' C20' -78(3)
N3' P1' N4' C20' 40(3)
O1' P1' N4' C19' -30(4)
N5' P1' N4' C19' 94(3)
N3' P1' N4' C19' -148(3)
O1' P1' N5' C22' 91(3)
N4' P1' N5' C22' -32(3)
N3' P1' N5' C22' -154(2)
O1' P1' N5' C21' -50(3)
N4' P1' N5' C21' -173(3)
N3' P1' N5' C21' 65(3)
P2 O2' Al1' O1' 77(5)
P2 O2' Al1' C1 -57(5)
P2 O2' Al1' C2' -167(4)
P1' O1' Al1' O2' 115(4)
P1' O1' Al1' C1 -119(4)
P1' O1' Al1' C2' -8(5)
